data_2009479
loop_
_publ_author_name
'Josef Mac\'i\<cek'
'Olyana Angelova'
'Veneta Kalcheva'
'Madlena Tosheva'

_publ_contact_author
;
     Dr Josef Macicek
     Bulgarian Academy of Sciences
     Institute of Applied Mineralogy
     Rakovski str. 92
     1000 Sofia
     Bulgaria
;
_publ_section_title 2-[(5-Phenyl-2,3-dihydro-6<i>H</i>-1,3,4-thiadiazin-2-ylidene)amino]-3-pyridinol
_journal_issue 2
_journal_name_full 'Acta Crystallographica Section C'
_journal_page_first 252
_journal_page_last 254
_journal_paper_doi 10.1107/S0108270193011916
_journal_volume 50
_journal_year 1994
_chemical_formula_structural '(C5 H4 N O) N (C3 H3 N2 S) (C6 H5)'
_chemical_formula_sum 'C14 H12 N4 O S'
_chemical_formula_weight 284.34
_chemical_name_systematic
;
2-{[5-Phenyl-1,3,4(3H)-thiadiazin-2-yl]imino}-3-pyridinol
;
_space_group_IT_number 14
_symmetry_cell_setting monoclinic
_symmetry_space_group_name_Hall '-P 2yab'
_symmetry_space_group_name_H-M 'P 1 21/a 1'
_atom_type_scat_source 'as coded in SDP/PDP (Enraf-Nonius, 1985)'
_audit_creation_method 'from SDP files using KAPPA (Mac\'i\<cek, 1992. Unpublished)'
_cell_angle_alpha 90
_cell_angle_beta 91.97(2)
_cell_angle_gamma 90
_cell_formula_units_Z 4
_cell_length_a 11.679(2)
_cell_length_b 8.3010(10)
_cell_length_c 13.5540(10)
_cell_measurement_reflns_used 22
_cell_measurement_temperature 292
_cell_measurement_theta_max 21.58
_cell_measurement_theta_min 20.46
_cell_volume 1313.2(3)
_computing_data_collection 'CAD-4 Manual (Enraf-Nonius, 1988)'
_computing_data_reduction 'SDP/PDP (Enraf-Nonius, 1985)'
_computing_molecular_graphics 'ORTEPII (Johnson, 1976)'
_computing_publication_material 'KAPPA (Mac\'i\<cek, 1992; unpublished)'
_computing_structure_refinement 'SDP/PDP (Enraf-Nonius, 1985)'
_computing_structure_solution 'MULTAN11/82 (Main et al., 1982)'
_diffrn_ambient_temperature 292
_diffrn_measurement_device 'Enraf-Nonius CAD-4 diffractometer'
_diffrn_measurement_method 'continuous scan profiles'
_diffrn_radiation_monochromator graphite
_diffrn_radiation_source '2kW fine focus Philips tube'
_diffrn_radiation_type 'Mo K\a'
_diffrn_radiation_wavelength 0.71073
_diffrn_reflns_av_R_equivalents 0.028
_diffrn_reflns_limit_h_max 14
_diffrn_reflns_limit_h_min 0
_diffrn_reflns_limit_k_max 10
_diffrn_reflns_limit_k_min -10
_diffrn_reflns_limit_l_max 16
_diffrn_reflns_limit_l_min -16
_diffrn_reflns_number 5191
_diffrn_reflns_reduction_process 'F~obs~ = ( I~raw~/LP )^1/2^, where LP = Lorentz-polarization correction'
_diffrn_reflns_theta_max 26
_diffrn_reflns_theta_min 0
_diffrn_standards_decay_% 1.9
_diffrn_standards_interval_time 120
_diffrn_standards_number 3
_exptl_absorpt_coefficient_mu 0.23
_exptl_absorpt_correction_T_max 0.9994
_exptl_absorpt_correction_T_min 0.9798
_exptl_absorpt_correction_type empirical
_exptl_crystal_colour colourless
_exptl_crystal_density_diffrn 1.438
_exptl_crystal_description plate
_exptl_crystal_F_000 592
_exptl_crystal_size_max 0.27
_exptl_crystal_size_mid 0.25
_exptl_crystal_size_min 0.10
_refine_diff_density_max 0.291
_refine_diff_density_min -0.210
_refine_ls_goodness_of_fit_all 2.171
_refine_ls_goodness_of_fit_obs 1.480
_refine_ls_hydrogen_treatment 'H atoms refined as riding'
_refine_ls_matrix_type full
_refine_ls_number_constraints 48
_refine_ls_number_parameters 181
_refine_ls_number_reflns 1634
_refine_ls_number_restraints 0
_refine_ls_R_factor_all 0.114
_refine_ls_R_factor_obs 0.034
_refine_ls_shift/esd_max 0.003
_refine_ls_shift/esd_mean 0
_refine_ls_structure_factor_coef F
_refine_ls_weighting_details 'w = 1/[\s^2^(F) + (0.001F)^2^]'
_refine_ls_weighting_scheme calc
_refine_ls_wR_factor_all 0.059
_refine_ls_wR_factor_obs 0.030
_reflns_number_observed 1634
_reflns_number_total 2577
_reflns_observed_criterion 'I > 3.0\s(I)'
_cod_data_source_file na1048.cif
_cod_data_source_block LRSA20123
_cod_depositor_comments
;
The following automatic conversions were performed:

'_refine_ls_weighting_scheme' value '1/[\s^2^(F) + (0.001F)^2^]' was
changed to 'calc'. New tag '_refine_ls_weighting_details' was
created. The value of the new tag was set to 'w = 1/[\s^2^(F) +
(0.001F)^2^]'.

Automatic conversion script
Id: cif_fix_values 3143 2015-03-26 13:38:13Z robertas 
;
_cod_original_cell_volume 1313.2(5)
_cod_original_sg_symbol_H-M 'P 21/a'
_cod_database_code 2009479

loop_
_symmetry_equiv_pos_as_xyz
+x,+y,+z
1/2-x,1/2+y,-z
-x,-y,-z
1/2+x,1/2-y,+z

loop_
_atom_site_aniso_label
_atom_site_aniso_U_11
_atom_site_aniso_U_22
_atom_site_aniso_U_33
_atom_site_aniso_U_12
_atom_site_aniso_U_13
_atom_site_aniso_U_23
S 0.0299(3) 0.0235(3) 0.0325(3) -0.0028(3) 0.0051(2) -0.0007(3)
O 0.0184(7) 0.0460(10) 0.0341(9) -0.0056(8) 0.0004(7) -0.0039(9)
N1 0.0223(9) 0.0270(10) 0.0280(10) -0.0024(9) 0.0042(8) -0.0020(9)
N2 0.0350(10) 0.0250(10) 0.0250(10) -0.0043(9) 0.0071(9) -0.0005(9)
N3 0.0310(10) 0.0290(10) 0.0250(10) -0.0033(9) 0.0049(8) -0.0006(9)
N4 0.0215(9) 0.0390(10) 0.0310(10) -0.0008(9) -0.0003(9) -0.0030(10)
C1 0.0180(10) 0.0230(10) 0.0310(10) 0.0000(10) -0.0020(10) -0.0010(10)
C2 0.0260(10) 0.0340(10) 0.0290(10) -0.0080(10) 0.0050(10) -0.0010(10)
C3 0.0250(10) 0.0270(10) 0.0280(10) 0.0000(10) 0.0010(10) 0.0000(10)
C4 0.0200(10) 0.0210(10) 0.0280(10) 0.0010(10) 0.0013(9) 0.0020(10)
C5 0.0330(10) 0.054(2) 0.0350(10) -0.0060(10) -0.0060(10) -0.0090(10)
C6 0.0410(10) 0.060(2) 0.0320(10) 0.001(2) 0.0000(10) -0.0160(10)
C7 0.0290(10) 0.046(2) 0.0320(10) 0.0060(10) 0.0070(10) -0.0030(10)
C8 0.0210(10) 0.0270(10) 0.0280(10) 0.0010(10) 0.0020(10) 0.0030(10)
C1p 0.0310(10) 0.0280(10) 0.0310(10) 0.0000(10) 0.0050(10) 0.0040(10)
C2p 0.0330(10) 0.048(2) 0.0430(10) -0.0040(10) 0.0090(10) 0.0080(10)
C3p 0.0450(10) 0.061(2) 0.054(2) -0.005(2) 0.0200(10) 0.013(2)
C4p 0.079(2) 0.066(2) 0.039(2) -0.004(2) 0.0230(10) 0.012(2)
C5p 0.090(2) 0.072(2) 0.033(2) -0.024(2) 0.006(2) 0.001(2)
C6p 0.063(2) 0.055(2) 0.0300(10) -0.021(2) 0.0030(10) 0.0020(10)

loop_
_atom_site_label
_atom_site_fract_x
_atom_site_fract_y
_atom_site_fract_z
_atom_site_U_iso_or_equiv
_atom_site_thermal_displace_type
_atom_site_calc_flag
_atom_site_calc_attached_atom
S 0.36122(5) 0.07458(8) 0.01553(5) 0.02850(10) Uani ? ?
O 0.68030(10) 0.2665(2) -0.13770(10) 0.0330(5) Uani ? ?
N1 0.4711(2) 0.3220(2) -0.07200(10) 0.0256(5) Uani ? ?
N2 0.3883(2) 0.3798(2) 0.07260(10) 0.0283(5) Uani ? ?
N3 0.3484(2) 0.3484(3) 0.16540(10) 0.0279(5) Uani ? ?
N4 0.3882(2) 0.1877(3) -0.21100(10) 0.0305(5) Uani ? ?
C1 0.4102(2) 0.2719(3) -0.0002(2) 0.0240(6) Uani ? ?
C2 0.2397(2) 0.1284(3) 0.0887(2) 0.0297(6) Uani ? ?
C3 0.2791(2) 0.2293(3) 0.1745(2) 0.0268(6) Uani ? ?
C4 0.4813(2) 0.2357(3) -0.1597(2) 0.0231(6) Uani ? ?
C5 0.4004(2) 0.1161(4) -0.2989(2) 0.0410(8) Uani ? ?
C6 0.5051(2) 0.0956(4) -0.3402(2) 0.0443(8) Uani ? ?
C7 0.6025(2) 0.1490(3) -0.2890(2) 0.0354(7) Uani ? ?
C8 0.5923(2) 0.2177(3) -0.1976(2) 0.0255(6) Uani ? ?
C1p 0.2362(2) 0.1978(3) 0.2740(2) 0.0297(6) Uani ? ?
C2p 0.1365(2) 0.1082(4) 0.2869(2) 0.0410(7) Uani ? ?
C3p 0.0986(2) 0.0776(4) 0.3801(2) 0.0532(9) Uani ? ?
C4p 0.1572(3) 0.1378(4) 0.4621(2) 0.0610(10) Uani ? ?
C5p 0.2545(3) 0.2278(5) 0.4508(2) 0.0650(10) Uani ? ?
C6p 0.2945(3) 0.2567(4) 0.3573(2) 0.0492(9) Uani ? ?
H2 0.4022 0.4897 0.0575 0.0600 Uiso calc N2
H21 0.2042 0.0334 0.1121 0.0600 Uiso calc C2
H22 0.1860 0.1875 0.0488 0.0600 Uiso calc C2
H5 0.3335 0.0784 -0.3334 0.0600 Uiso calc C5
H6 0.5106 0.0468 -0.4032 0.0600 Uiso calc C6
H7 0.6759 0.1379 -0.3162 0.0600 Uiso calc C7
H2p 0.0947 0.0684 0.2306 0.0600 Uiso calc C2p
H3p 0.0318 0.0139 0.3877 0.0600 Uiso calc C3p
H4p 0.1291 0.1167 0.5257 0.0600 Uiso calc C4p
H5p 0.2938 0.2701 0.5075 0.0600 Uiso calc C5p
H6p 0.3627 0.3168 0.3494 0.0600 Uiso calc C6p
H 0.7488 0.2921 -0.1660 0.0600 Uiso calc O

loop_
_atom_type_symbol
_atom_type_scat_dispersion_real
_atom_type_scat_dispersion_imag
S 0.110 0.124
O 0.008 0.006
N 0.004 0.003
C 0.002 0.002
H 0.000 0.000

loop_
_geom_angle_atom_site_label_1
_geom_angle_atom_site_label_2
_geom_angle_atom_site_label_3
_geom_angle_site_symmetry_1
_geom_angle_site_symmetry_3
_geom_angle
_geom_angle_publ_flag
C1 S C2 1 1 95.80(10) yes
C8 O H 1 1 118.2 no
C1 N1 C4 1 1 122.7(2) yes
N3 N2 C1 1 1 127.8(2) yes
N3 N2 H2 1 1 116.2 no
C1 N2 H2 1 1 116.0 no
N2 N3 C3 1 1 117.7(2) yes
C4 N4 C5 1 1 119.1(2) yes
S C1 N1 1 1 125.7(2) yes
S C1 N2 1 1 117.1(2) yes
N1 C1 N2 1 1 117.1(2) yes
S C2 C3 1 1 109.7(2) yes
S C2 H21 1 1 109.6 no
S C2 H22 1 1 109.2 no
C3 C2 H21 1 1 109.4 no
C3 C2 H22 1 1 109.4 no
H21 C2 H22 1 1 109.5 no
N3 C3 C2 1 1 122.4(2) yes
N3 C3 C1p 1 1 117.2(2) yes
C2 C3 C1p 1 1 120.4(2) yes
N1 C4 N4 1 1 120.4(2) yes
N1 C4 C8 1 1 117.9(2) yes
N4 C4 C8 1 1 121.3(2) yes
N4 C5 C6 1 1 122.7(2) yes
N4 C5 H5 1 1 118.3 no
C6 C5 H5 1 1 119.1 no
C5 C6 C7 1 1 118.9(3) yes
C5 C6 H6 1 1 120.6 no
C7 C6 H6 1 1 120.5 no
C6 C7 C8 1 1 119.4(2) yes
C6 C7 H7 1 1 120.8 no
C8 C7 H7 1 1 119.9 no
O C8 C4 1 1 115.9(2) yes
O C8 C7 1 1 125.4(2) yes
C4 C8 C7 1 1 118.6(2) yes
C3 C1p C2p 1 1 121.2(2) yes
C3 C1p C6p 1 1 120.5(2) yes
C2p C1p C6p 1 1 118.3(2) yes
C1p C2p C3p 1 1 120.6(3) yes
C1p C2p H2p 1 1 119.5 no
C3p C2p H2p 1 1 120.0 no
C2p C3p C4p 1 1 120.4(3) yes
C2p C3p H3p 1 1 119.6 no
C4p C3p H3p 1 1 120.0 no
C3p C4p C5p 1 1 119.8(3) yes
C3p C4p H4p 1 1 119.3 no
C5p C4p H4p 1 1 120.9 no
C4p C5p C6p 1 1 120.2(3) yes
C4p C5p H5p 1 1 119.4 no
C6p C5p H5p 1 1 120.4 no
C1p C6p C5p 1 1 120.7(3) yes
C1p C6p H6p 1 1 119.0 no
C5p C6p H6p 1 1 120.3 no

loop_
_geom_bond_atom_site_label_1
_geom_bond_atom_site_label_2
_geom_bond_site_symmetry_1
_geom_bond_site_symmetry_2
_geom_bond_distance
_geom_bond_publ_flag
S C1 . 1 1.751(2) yes
S C2 . 1 1.815(2) yes
O C8 . 1 1.349(3) yes
O H . 1 0.925 no
N1 C1 . 1 1.294(3) yes
N1 C4 . 1 1.395(3) yes
N2 N3 . 1 1.382(3) yes
N2 C1 . 1 1.363(3) yes
N2 H2 . 1 0.950 no
N3 C3 . 1 1.286(3) yes
N4 C4 . 1 1.332(3) yes
N4 C5 . 1 1.343(3) yes
C2 C3 . 1 1.492(3) yes
C2 H21 . 1 0.950 no
C2 H22 . 1 0.950 no
C3 C1p . 1 1.478(4) yes
C4 C8 . 1 1.419(3) yes
C5 C6 . 1 1.373(4) yes
C5 H5 . 1 0.950 no
C6 C7 . 1 1.385(4) yes
C6 H6 . 1 0.950 no
C7 C8 . 1 1.373(4) yes
C7 H7 . 1 0.950 no
C1p C2p . 1 1.398(4) yes
C1p C6p . 1 1.388(4) yes
C2p C3p . 1 1.377(4) yes
C2p H2p . 1 0.950 no
C3p C4p . 1 1.379(4) yes
C3p H3p . 1 0.950 no
C4p C5p . 1 1.373(5) yes
C4p H4p . 1 0.950 no
C5p C6p . 1 1.386(4) yes
C5p H5p . 1 0.950 no
C6p H6p . 1 0.950 no

loop_
_geom_torsion_atom_site_label_1
_geom_torsion_atom_site_label_2
_geom_torsion_atom_site_label_3
_geom_torsion_atom_site_label_4
_geom_torsion
_geom_torsion_publ_flag
C2 S C1 N1 -155.2(2) no
C2 S C1 N2 29.2(2) yes
C1 S C2 C3 -53.4(2) yes
C4 N1 C1 S 17.1(3) yes
C4 N1 C1 N2 -167.3(2) no
C1 N1 C4 N4 52.9(3) yes
C1 N1 C4 C8 -134.3(2) no
C1 N2 N3 C3 -33.0(3) yes
N3 N2 C1 S 11.4(3) yes
N3 N2 C1 N1 -164.6(2) no
N2 N3 C3 C2 -1.3(3) yes
N2 N3 C3 C1p -179.5(2) no
C5 N4 C4 N1 174.8(2) no
C5 N4 C4 C8 2.2(4) no
C4 N4 C5 C6 -2.6(4) no
S C2 C3 N3 46.2(3) yes
S C2 C3 C1p -135.6(2) no
N1 C4 C8 O 9.1(3) no
N1 C4 C8 C7 -172.9(2) no
N4 C4 C8 O -178.2(2) no
